data_7041344
loop_
_publ_author_name
'Shuttleworth, Timothy A.'
'Miles-Hobbs, Alexandra M'
'Pringle, Paul G.'
'Sparkes, Hazel A.'

_publ_section_title
;
 2-Pyridyl substituents enhance the activity of
 palladium-phospha-adamantane catalysts for the methoxycarbonylation of
 phenylacetylene.
;
_journal_issue 1
_journal_name_full 'Dalton transactions (Cambridge, England : 2003)'
_journal_page_first 125
_journal_page_last 137
_journal_paper_doi 10.1039/c6dt03983a
_journal_volume 46
_journal_year 2016
_chemical_absolute_configuration unk
_chemical_formula_moiety 'C18 H28 N O3 P Si'
_chemical_formula_sum 'C18 H28 N O3 P Si'
_chemical_formula_weight 365.47
_chemical_name_systematic
;
 ?
;
_space_group_crystal_system orthorhombic
_space_group_IT_number 29
_space_group_name_Hall 'P 2c -2ac'
_space_group_name_H-M_alt 'P c a 21'
_symmetry_space_group_name_Hall 'P 2c -2ac'
_symmetry_space_group_name_H-M 'P c a 21'
_atom_sites_solution_hydrogens geom
_atom_sites_solution_primary iterative
_audit_creation_date 2016-05-13
_audit_creation_method
;
Olex2 1.2
(compiled 2016.02.19 svn.r3266 for OlexSys, GUI svn.r5155)
;
_audit_update_record
;
2016-08-05 deposited with the CCDC.
2016-11-30 downloaded from the CCDC.
;
_cell_angle_alpha 90
_cell_angle_beta 90
_cell_angle_gamma 90
_cell_formula_units_Z 4
_cell_length_a 11.9811(8)
_cell_length_b 12.8561(11)
_cell_length_c 12.8375(10)
_cell_measurement_reflns_used 4758
_cell_measurement_temperature 100(2)
_cell_measurement_theta_max 26.64
_cell_measurement_theta_min 2.32
_cell_volume 1977.4(3)
_computing_cell_refinement 'SAINT v8.34A (Bruker, 2013)'
_computing_data_reduction 'SAINT v8.34A (Bruker, 2013)'
_computing_molecular_graphics 'Olex2 (Dolomanov et al., 2009)'
_computing_publication_material 'Olex2 (Dolomanov et al., 2009)'
_computing_structure_refinement 'ShelXL (Sheldrick, 2015)'
_computing_structure_solution
;
Superflip (Palatinus & Chapuis, 2007;Palatinus & van der Lee, 2008;
Palatinus et al., 2012)
;
_diffrn_ambient_temperature 100(2)
_diffrn_detector 'Bruker area detector'
_diffrn_detector_type 'CCD area detector'
_diffrn_measured_fraction_theta_full 1.000
_diffrn_measured_fraction_theta_max 0.992
_diffrn_measurement_device 'Bruker Apex II kappa CCD area detector'
_diffrn_measurement_device_type 'Bruker Apex II kappa CCD area detector'
_diffrn_measurement_method '\f and \w scans'
_diffrn_radiation_monochromator graphite
_diffrn_radiation_type MoK\a
_diffrn_radiation_wavelength 0.71073
_diffrn_reflns_av_R_equivalents 0.0531
_diffrn_reflns_av_unetI/netI 0.0389
_diffrn_reflns_Laue_measured_fraction_full 1.000
_diffrn_reflns_Laue_measured_fraction_max 0.992
_diffrn_reflns_limit_h_max 15
_diffrn_reflns_limit_h_min -15
_diffrn_reflns_limit_k_max 16
_diffrn_reflns_limit_k_min -16
_diffrn_reflns_limit_l_max 7
_diffrn_reflns_limit_l_min -16
_diffrn_reflns_number 17162
_diffrn_reflns_point_group_measured_fraction_full 0.785
_diffrn_reflns_point_group_measured_fraction_max 0.753
_diffrn_reflns_theta_full 26.000
_diffrn_reflns_theta_max 27.984
_diffrn_reflns_theta_min 1.584
_diffrn_source 'fine-focus sealed tube'
_diffrn_standards_number 0
_exptl_absorpt_coefficient_mu 0.215
_exptl_absorpt_correction_T_max 0.7456
_exptl_absorpt_correction_T_min 0.6064
_exptl_absorpt_correction_type multi-scan
_exptl_absorpt_process_details
;
SADABS-2014/5 (Bruker,2014/5) was used for absorption correction.
wR2(int) was 0.0673 before and 0.0524 after correction.
The Ratio of minimum to maximum transmission is 0.8133.
The \l/2 correction factor is 0.00150.
;
_exptl_crystal_colour colourless
_exptl_crystal_colour_primary colourless
_exptl_crystal_density_diffrn 1.228
_exptl_crystal_description block
_exptl_crystal_F_000 784
_exptl_crystal_size_max 0.48
_exptl_crystal_size_mid 0.28
_exptl_crystal_size_min 0.23
_refine_diff_density_max 0.637
_refine_diff_density_min -0.250
_refine_diff_density_rms 0.068
_refine_ls_abs_structure_details
;
 Flack x determined using 985 quotients [(I+)-(I-)]/[(I+)+(I-)]
 (Parsons and Flack (2004), Acta Cryst. A60, s61).
;
_refine_ls_abs_structure_Flack -0.03(6)
_refine_ls_extinction_method none
_refine_ls_goodness_of_fit_ref 1.044
_refine_ls_hydrogen_treatment constr
_refine_ls_matrix_type full
_refine_ls_number_parameters 224
_refine_ls_number_reflns 3582
_refine_ls_number_restraints 1
_refine_ls_restrained_S_all 1.044
_refine_ls_R_factor_all 0.0436
_refine_ls_R_factor_gt 0.0385
_refine_ls_shift/su_max 0.000
_refine_ls_shift/su_mean 0.000
_refine_ls_structure_factor_coef Fsqd
_refine_ls_weighting_details 'w=1/[\s^2^(Fo^2^)+(0.0660P)^2^] where P=(Fo^2^+2Fc^2^)/3'
_refine_ls_weighting_scheme calc
_refine_ls_wR_factor_gt 0.0926
_refine_ls_wR_factor_ref 0.0963
_reflns_Friedel_coverage 0.452
_reflns_Friedel_fraction_full 0.548
_reflns_Friedel_fraction_max 0.491
_reflns_number_gt 3307
_reflns_number_total 3582
_reflns_threshold_expression 'I > 2\s(I)'
_cod_data_source_file c6dt03983a2.cif
_cod_data_source_block L7b
_cod_depositor_comments 'Adding full bibliography for 7041331--7041344.cif.'
_cod_database_code 7041344
_shelxl_version_number 2013-4
_shelx_space_group_comment
;
The symmetry employed for this shelxl refinement is uniquely defined
by the following loop, which should always be used as a source of
symmetry information in preference to the above space-group names.
They are only intended as comments.
;
_olex2_refinement_description
;
1. Fixed Uiso
 At 1.2 times of:
  All C(H) groups, All C(H,H) groups
 At 1.5 times of:
  All C(H,H,H) groups
2.a Secondary CH2 refined with riding coordinates:
 C2(H2A,H2B), C5(H5A,H5B)
2.b Aromatic/amide H refined with riding coordinates:
 C12(H12), C13(H13), C14(H14)
2.c Idealised Me refined as rotating group:
 C7(H7A,H7B,H7C), C8(H8A,H8B,H8C), C9(H9A,H9B,H9C), C10(H10A,H10B,H10C),
 C16(H16A,H16B,H16C), C17(H17A,H17B,H17C), C18(H18A,H18B,H18C)
;
_olex2_submission_special_instructions 'No special instructions were received'

loop_
_space_group_symop_operation_xyz
'x, y, z'
'-x, -y, z+1/2'
'-x+1/2, y, z+1/2'
'x+1/2, -y, z'

loop_
_atom_site_label
_atom_site_type_symbol
_atom_site_fract_x
_atom_site_fract_y
_atom_site_fract_z
_atom_site_U_iso_or_equiv
_atom_site_adp_type
_atom_site_occupancy
_atom_site_site_symmetry_order
_atom_site_calc_flag
_atom_site_refinement_flags_posn
P1 P 0.24535(5) 0.46878(5) 0.51083(7) 0.01246(15) Uani 1 1 d .
Si1 Si 0.31132(7) 0.87512(6) 0.46620(7) 0.01776(19) Uani 1 1 d .
O1 O 0.37919(16) 0.34189(16) 0.61990(15) 0.0144(4) Uani 1 1 d .
O2 O 0.30551(14) 0.31547(15) 0.36597(16) 0.0140(4) Uani 1 1 d .
O3 O 0.41287(16) 0.22089(15) 0.48651(15) 0.0157(4) Uani 1 1 d .
N2 N 0.27960(18) 0.66301(18) 0.4553(2) 0.0150(5) Uani 1 1 d .
C1 C 0.3914(2) 0.4307(2) 0.5510(2) 0.0140(5) Uani 1 1 d .
C2 C 0.4618(2) 0.3983(2) 0.4581(2) 0.0148(5) Uani 1 1 d .
H2A H 0.5380 0.3858 0.4805 0.018 Uiso 1 1 calc R
H2B H 0.4629 0.4539 0.4071 0.018 Uiso 1 1 calc R
C3 C 0.4148(2) 0.2997(2) 0.4082(2) 0.0144(6) Uani 1 1 d .
C4 C 0.2211(2) 0.3432(2) 0.4416(2) 0.0133(5) Uani 1 1 d .
C5 C 0.2235(2) 0.2611(2) 0.5282(2) 0.0152(6) Uani 1 1 d .
H5A H 0.1735 0.2818 0.5839 0.018 Uiso 1 1 calc R
H5B H 0.1976 0.1950 0.5008 0.018 Uiso 1 1 calc R
C6 C 0.3412(2) 0.2486(2) 0.5709(2) 0.0154(6) Uani 1 1 d .
C7 C 0.4446(2) 0.5156(2) 0.6164(2) 0.0160(6) Uani 1 1 d .
H7A H 0.4479 0.5789 0.5768 0.024 Uiso 1 1 calc GR
H7B H 0.5188 0.4950 0.6357 0.024 Uiso 1 1 calc GR
H7C H 0.4009 0.5267 0.6781 0.024 Uiso 1 1 calc GR
C8 C 0.4853(3) 0.2603(2) 0.3193(2) 0.0194(6) Uani 1 1 d .
H8A H 0.4546 0.1963 0.2936 0.029 Uiso 1 1 calc GR
H8B H 0.5601 0.2486 0.3434 0.029 Uiso 1 1 calc GR
H8C H 0.4861 0.3111 0.2645 0.029 Uiso 1 1 calc GR
C9 C 0.1101(2) 0.3412(2) 0.3836(2) 0.0176(6) Uani 1 1 d .
H9A H 0.0509 0.3597 0.4305 0.026 Uiso 1 1 calc GR
H9B H 0.0970 0.2726 0.3566 0.026 Uiso 1 1 calc GR
H9C H 0.1123 0.3901 0.3271 0.026 Uiso 1 1 calc GR
C10 C 0.3506(3) 0.1642(2) 0.6518(2) 0.0219(6) Uani 1 1 d .
H10A H 0.4270 0.1580 0.6736 0.033 Uiso 1 1 calc GR
H10B H 0.3261 0.0994 0.6225 0.033 Uiso 1 1 calc GR
H10C H 0.3048 0.1815 0.7106 0.033 Uiso 1 1 calc GR
C11 C 0.2743(2) 0.5678(2) 0.4106(2) 0.0139(5) Uani 1 1 d .
C12 C 0.2886(2) 0.5535(2) 0.3042(2) 0.0163(6) Uani 1 1 d .
H12 H 0.2851 0.4873 0.2754 0.020 Uiso 1 1 calc R
C13 C 0.3082(2) 0.6392(2) 0.2417(2) 0.0186(6) Uani 1 1 d .
H13 H 0.3160 0.6317 0.1700 0.022 Uiso 1 1 calc R
C14 C 0.3160(2) 0.7362(2) 0.2875(2) 0.0177(6) Uani 1 1 d .
H14 H 0.3305 0.7945 0.2468 0.021 Uiso 1 1 calc R
C15 C 0.3019(2) 0.7465(2) 0.3946(2) 0.0160(6) Uani 1 1 d .
C16 C 0.1701(3) 0.9109(3) 0.5151(3) 0.0334(8) Uani 1 1 d .
H16A H 0.1242 0.9323 0.4577 0.050 Uiso 1 1 calc GR
H16B H 0.1766 0.9670 0.5641 0.050 Uiso 1 1 calc GR
H16C H 0.1368 0.8518 0.5487 0.050 Uiso 1 1 calc GR
C17 C 0.3642(4) 0.9748(3) 0.3739(3) 0.0425(10) Uani 1 1 d .
H17A H 0.4353 0.9531 0.3469 0.064 Uiso 1 1 calc GR
H17B H 0.3725 1.0399 0.4096 0.064 Uiso 1 1 calc GR
H17C H 0.3123 0.9827 0.3176 0.064 Uiso 1 1 calc GR
C18 C 0.4088(3) 0.8560(3) 0.5776(3) 0.0301(8) Uani 1 1 d .
H18A H 0.3821 0.8003 0.6208 0.045 Uiso 1 1 calc GR
H18B H 0.4128 0.9188 0.6178 0.045 Uiso 1 1 calc GR
H18C H 0.4817 0.8389 0.5516 0.045 Uiso 1 1 calc GR

loop_
_atom_site_aniso_label
_atom_site_aniso_U_11
_atom_site_aniso_U_22
_atom_site_aniso_U_33
_atom_site_aniso_U_23
_atom_site_aniso_U_13
_atom_site_aniso_U_12
P1 0.0081(3) 0.0159(3) 0.0134(3) -0.0019(3) 0.0010(3) -0.0006(2)
Si1 0.0172(4) 0.0164(4) 0.0197(4) -0.0020(3) -0.0022(3) -0.0004(3)
O1 0.0126(10) 0.0169(10) 0.0137(10) -0.0006(8) -0.0012(8) -0.0005(8)
O2 0.0079(8) 0.0191(10) 0.0152(10) -0.0021(8) 0.0010(8) 0.0017(7)
O3 0.0133(9) 0.0172(10) 0.0165(11) -0.0001(8) 0.0031(7) 0.0024(7)
N2 0.0099(10) 0.0170(11) 0.0179(12) -0.0012(10) 0.0000(10) 0.0016(8)
C1 0.0076(12) 0.0196(14) 0.0147(13) -0.0006(11) 0.0001(10) -0.0014(10)
C2 0.0083(11) 0.0193(13) 0.0170(14) -0.0003(12) 0.0013(11) -0.0002(9)
C3 0.0077(11) 0.0182(14) 0.0174(14) 0.0009(11) 0.0000(10) 0.0008(10)
C4 0.0079(11) 0.0175(13) 0.0146(14) -0.0041(11) 0.0007(10) -0.0009(9)
C5 0.0108(12) 0.0175(13) 0.0173(16) -0.0015(11) 0.0034(11) -0.0025(9)
C6 0.0130(13) 0.0186(14) 0.0146(14) -0.0014(11) 0.0016(10) 0.0001(10)
C7 0.0104(12) 0.0203(14) 0.0174(14) -0.0038(12) 0.0008(11) -0.0012(11)
C8 0.0157(14) 0.0224(15) 0.0203(15) -0.0023(12) 0.0041(12) 0.0003(11)
C9 0.0096(13) 0.0248(15) 0.0183(15) -0.0023(12) -0.0003(11) 0.0002(11)
C10 0.0249(15) 0.0185(15) 0.0223(16) 0.0026(13) -0.0010(13) 0.0012(12)
C11 0.0068(11) 0.0188(13) 0.0162(14) 0.0016(12) -0.0008(10) 0.0013(10)
C12 0.0106(12) 0.0183(14) 0.0201(15) -0.0039(12) -0.0017(11) 0.0020(10)
C13 0.0153(14) 0.0270(16) 0.0136(14) -0.0008(12) 0.0003(11) 0.0023(10)
C14 0.0153(14) 0.0191(14) 0.0185(15) 0.0033(11) -0.0021(11) -0.0010(11)
C15 0.0114(13) 0.0170(14) 0.0194(14) -0.0012(12) -0.0023(11) 0.0001(10)
C16 0.0184(14) 0.0356(19) 0.046(2) -0.0150(19) -0.0065(17) 0.0045(13)
C17 0.074(3) 0.0231(18) 0.030(2) -0.0023(15) 0.010(2) -0.0130(18)
C18 0.0250(17) 0.0288(18) 0.037(2) -0.0110(15) -0.0130(15) 0.0058(13)

loop_
_atom_type_symbol
_atom_type_description
_atom_type_scat_dispersion_real
_atom_type_scat_dispersion_imag
_atom_type_scat_source
C C 0.0033 0.0016 'International Tables Vol C Tables 4.2.6.8 and 6.1.1.4'
H H 0.0000 0.0000 'International Tables Vol C Tables 4.2.6.8 and 6.1.1.4'
N N 0.0061 0.0033 'International Tables Vol C Tables 4.2.6.8 and 6.1.1.4'
O O 0.0106 0.0060 'International Tables Vol C Tables 4.2.6.8 and 6.1.1.4'
P P 0.1023 0.0942 'International Tables Vol C Tables 4.2.6.8 and 6.1.1.4'
Si Si 0.0817 0.0704 'International Tables Vol C Tables 4.2.6.8 and 6.1.1.4'

loop_
_geom_angle_atom_site_label_1
_geom_angle_atom_site_label_2
_geom_angle_atom_site_label_3
_geom_angle
C4 P1 C1 92.88(12)
C11 P1 C1 101.27(12)
C11 P1 C4 107.10(13)
C16 Si1 C15 108.98(14)
C16 Si1 C18 110.08(18)
C17 Si1 C15 108.23(15)
C17 Si1 C16 110.78(19)
C17 Si1 C18 111.5(2)
C18 Si1 C15 107.12(14)
C6 O1 C1 115.1(2)
C3 O2 C4 114.9(2)
C3 O3 C6 111.5(2)
C15 N2 C11 118.9(2)
O1 C1 P1 106.10(17)
O1 C1 C2 108.5(2)
O1 C1 C7 105.7(2)
C2 C1 P1 111.77(19)
C7 C1 P1 110.76(19)
C7 C1 C2 113.5(2)
C1 C2 H2A 109.5
C1 C2 H2B 109.5
C1 C2 C3 110.6(2)
H2A C2 H2B 108.1
C3 C2 H2A 109.5
C3 C2 H2B 109.5
O2 C3 C2 112.2(2)
O2 C3 C8 105.9(2)
O3 C3 O2 110.7(2)
O3 C3 C2 107.4(2)
O3 C3 C8 107.7(2)
C8 C3 C2 112.9(2)
O2 C4 P1 115.08(18)
O2 C4 C5 107.7(2)
O2 C4 C9 106.2(2)
C5 C4 P1 104.31(19)
C9 C4 P1 112.52(19)
C9 C4 C5 111.0(2)
C4 C5 H5A 109.5
C4 C5 H5B 109.5
H5A C5 H5B 108.1
C6 C5 C4 110.5(2)
C6 C5 H5A 109.5
C6 C5 H5B 109.5
O1 C6 C5 111.5(2)
O1 C6 C10 106.1(2)
O3 C6 O1 110.6(2)
O3 C6 C5 108.1(2)
O3 C6 C10 107.3(2)
C10 C6 C5 113.2(2)
C1 C7 H7A 109.5
C1 C7 H7B 109.5
C1 C7 H7C 109.5
H7A C7 H7B 109.5
H7A C7 H7C 109.5
H7B C7 H7C 109.5
C3 C8 H8A 109.5
C3 C8 H8B 109.5
C3 C8 H8C 109.5
H8A C8 H8B 109.5
H8A C8 H8C 109.5
H8B C8 H8C 109.5
C4 C9 H9A 109.5
C4 C9 H9B 109.5
C4 C9 H9C 109.5
H9A C9 H9B 109.5
H9A C9 H9C 109.5
H9B C9 H9C 109.5
C6 C10 H10A 109.5
C6 C10 H10B 109.5
C6 C10 H10C 109.5
H10A C10 H10B 109.5
H10A C10 H10C 109.5
H10B C10 H10C 109.5
N2 C11 P1 109.7(2)
N2 C11 C12 122.0(3)
C12 C11 P1 128.2(2)
C11 C12 H12 120.4
C13 C12 C11 119.1(3)
C13 C12 H12 120.4
C12 C13 H13 120.5
C14 C13 C12 118.9(3)
C14 C13 H13 120.5
C13 C14 H14 120.1
C13 C14 C15 119.9(3)
C15 C14 H14 120.1
N2 C15 Si1 115.1(2)
N2 C15 C14 121.1(3)
C14 C15 Si1 123.7(2)
Si1 C16 H16A 109.5
Si1 C16 H16B 109.5
Si1 C16 H16C 109.5
H16A C16 H16B 109.5
H16A C16 H16C 109.5
H16B C16 H16C 109.5
Si1 C17 H17A 109.5
Si1 C17 H17B 109.5
Si1 C17 H17C 109.5
H17A C17 H17B 109.5
H17A C17 H17C 109.5
H17B C17 H17C 109.5
Si1 C18 H18A 109.5
Si1 C18 H18B 109.5
Si1 C18 H18C 109.5
H18A C18 H18B 109.5
H18A C18 H18C 109.5
H18B C18 H18C 109.5

loop_
_geom_bond_atom_site_label_1
_geom_bond_atom_site_label_2
_geom_bond_distance
P1 C1 1.888(3)
P1 C4 1.866(3)
P1 C11 1.843(3)
Si1 C15 1.895(3)
Si1 C16 1.862(3)
Si1 C17 1.856(4)
Si1 C18 1.863(3)
O1 C1 1.451(3)
O1 C6 1.428(3)
O2 C3 1.432(3)
O2 C4 1.446(3)
O3 C3 1.427(3)
O3 C6 1.428(3)
N2 C11 1.353(4)
N2 C15 1.353(4)
C1 C2 1.520(4)
C1 C7 1.517(4)
C2 H2A 0.9700
C2 H2B 0.9700
C2 C3 1.528(4)
C3 C8 1.507(4)
C4 C5 1.534(4)
C4 C9 1.524(4)
C5 H5A 0.9700
C5 H5B 0.9700
C5 C6 1.522(4)
C6 C10 1.506(4)
C7 H7A 0.9600
C7 H7B 0.9600
C7 H7C 0.9600
C8 H8A 0.9600
C8 H8B 0.9600
C8 H8C 0.9600
C9 H9A 0.9600
C9 H9B 0.9600
C9 H9C 0.9600
C10 H10A 0.9600
C10 H10B 0.9600
C10 H10C 0.9600
C11 C12 1.388(4)
C12 H12 0.9300
C12 C13 1.383(4)
C13 H13 0.9300
C13 C14 1.381(4)
C14 H14 0.9300
C14 C15 1.392(4)
C16 H16A 0.9600
C16 H16B 0.9600
C16 H16C 0.9600
C17 H17A 0.9600
C17 H17B 0.9600
C17 H17C 0.9600
C18 H18A 0.9600
C18 H18B 0.9600
C18 H18C 0.9600

loop_
_geom_torsion_atom_site_label_1
_geom_torsion_atom_site_label_2
_geom_torsion_atom_site_label_3
_geom_torsion_atom_site_label_4
_geom_torsion
P1 C1 C2 C3 -64.7(3)
P1 C4 C5 C6 -69.9(2)
P1 C11 C12 C13 179.0(2)
O1 C1 C2 C3 52.0(3)
O2 C4 C5 C6 52.8(3)
N2 C11 C12 C13 -0.4(4)
C1 P1 C4 O2 -52.6(2)
C1 P1 C4 C5 65.18(18)
C1 P1 C4 C9 -174.4(2)
C1 P1 C11 N2 -90.6(2)
C1 P1 C11 C12 89.9(3)
C1 O1 C6 O3 55.9(3)
C1 O1 C6 C5 -64.4(3)
C1 O1 C6 C10 172.0(2)
C1 C2 C3 O2 63.8(3)
C1 C2 C3 O3 -58.1(3)
C1 C2 C3 C8 -176.6(2)
C3 O2 C4 P1 62.6(3)
C3 O2 C4 C5 -53.2(3)
C3 O2 C4 C9 -172.2(2)
C3 O3 C6 O1 -61.2(3)
C3 O3 C6 C5 61.1(3)
C3 O3 C6 C10 -176.5(2)
C4 P1 C1 O1 -64.04(19)
C4 P1 C1 C2 54.1(2)
C4 P1 C1 C7 -178.3(2)
C4 P1 C11 N2 172.83(17)
C4 P1 C11 C12 -6.7(3)
C4 O2 C3 O3 57.4(3)
C4 O2 C3 C2 -62.6(3)
C4 O2 C3 C8 173.8(2)
C4 C5 C6 O1 64.1(3)
C4 C5 C6 O3 -57.7(3)
C4 C5 C6 C10 -176.4(2)
C6 O1 C1 P1 68.7(2)
C6 O1 C1 C2 -51.5(3)
C6 O1 C1 C7 -173.6(2)
C6 O3 C3 O2 -60.6(3)
C6 O3 C3 C2 62.2(3)
C6 O3 C3 C8 -175.9(2)
C7 C1 C2 C3 169.2(2)
C9 C4 C5 C6 168.7(2)
C11 P1 C1 O1 -172.12(17)
C11 P1 C1 C2 -54.0(2)
C11 P1 C1 C7 73.6(2)
C11 P1 C4 O2 50.1(2)
C11 P1 C4 C5 167.90(16)
C11 P1 C4 C9 -71.7(2)
C11 N2 C15 Si1 -178.35(18)
C11 N2 C15 C14 2.0(4)
C11 C12 C13 C14 1.8(4)
C12 C13 C14 C15 -1.2(4)
C13 C14 C15 Si1 179.7(2)
C13 C14 C15 N2 -0.7(4)
C15 N2 C11 P1 179.02(19)
C15 N2 C11 C12 -1.5(4)
C16 Si1 C15 N2 -68.4(2)
C16 Si1 C15 C14 111.3(3)
C17 Si1 C15 N2 171.1(2)
C17 Si1 C15 C14 -9.3(3)
C18 Si1 C15 N2 50.7(2)
C18 Si1 C15 C14 -129.6(3)
